data_1562028
_publ_author_name
'Mihalik M., Jaglicic Z., Fitta M., Kavecansky V., Csach K., Budziak A., Briancin J., Zentkova M., Mihalik M.'
_publ_contact_author_address 'Institute of Experimental Physics SAS, Watsonova 44, Kosice, Slovakia'
_publ_contact_author_name 'Matus Mihalik'
_publ_section_title
;
 Structural and magnetic study of PrMn_(1-x)Fe_xO_3 compounds
;
_journal_coden_ASTM JALCOM
_journal_name_full 'Journal of Alloys and Compounds'
_journal_page_first 652
_journal_page_last 661
_journal_paper_doi 10.1016/j.jallcom.2016.06.177
_journal_volume 687
_journal_year 2016
_chemical_formula_sum 'Mn O3 Pr'
_chemical_formula_weight 243.85
_chemical_name_common PrMnO3
_space_group_IT_number 62
_space_group_name_Hall '-P 2ac 2n'
_space_group_name_H-M_alt 'P n m a'
_symmetry_cell_setting orthorhombic
_cell_angle_alpha 90.000000
_cell_angle_beta 90.000000
_cell_angle_gamma 90.000000
_cell_formula_units_Z 4
_cell_length_a 5.5920(10)
_cell_length_b 7.8818(10)
_cell_length_c 5.5627(10)
_cell_measurement_temperature 1273
_cell_measurement_theta_max 90
_cell_measurement_theta_min 15
_cell_volume 245.18(7)
_diffrn_ambient_temperature 1273
_diffrn_measured_fraction_theta_full 0.5
_diffrn_measurement_device_type 'Ultima IV (Rigaku)'
_diffrn_measurement_method \q/2'\q
_diffrn_radiation_detector D/TEX
_diffrn_radiation_source 'X-ray tube'
_diffrn_reflns_number 123
_exptl_crystal_colour black
_exptl_crystal_density_diffrn 6.606
_exptl_crystal_description powder
_geom_angle 92.421(2)
_geom_angle_atom_site_label_1 O1
_geom_angle_atom_site_label_2 Mn1
_geom_angle_atom_site_label_3 O2
_geom_bond_atom_site_label_1 O1
_geom_bond_atom_site_label_2 Mn1
_geom_bond_distance 1.9930(3)
_refine_ls_goodness_of_fit_all 6.906
_refine_ls_R_I_factor 0.131
_refine_ls_structure_factor_coef Inet
_cod_data_source_file prmno3-1000c2_1.cif
_cod_data_source_block 1000C
_cod_database_code 1562028
_exptl_atmosphere air

loop_
_space_group_symop_operation_xyz
'x, y, z'
'-x, -y, -z'
'-x+1/2, -y, z+1/2'
'x+1/2, y, -z+1/2'
'-x, y+1/2, -z'
'x, -y+1/2, z'
'x+1/2, -y+1/2, -z+1/2'
'-x+1/2, y+1/2, z+1/2'

loop_
_atom_site_label
_atom_site_occupancy
_atom_site_fract_x
_atom_site_fract_y
_atom_site_fract_z
_atom_site_adp_type
_atom_site_U_iso_or_equiv
_atom_site_type_symbol
Pr1 1.0 0.029680 0.250000 1.006010 Uiso 0.0 Pr
Mn1 1.0 0.000000 0.000000 0.500000 Uiso 0.0 Mn
O1 1.0 0.508060 0.250000 -0.053170 Uiso 0.0 O
O2 1.0 0.165820 -0.008870 0.744980 Uiso 0.0 O

loop_
_diffrn_radiation_type
_diffrn_radiation_wavelength
CuK\a~1~ 1.54056
CuK\a~2~ 1.54439
